data_4131763
loop_
_publ_author_name
'Liao, Wei-Qiang'
'Tang, Yuan-Yuan'
'Li, Peng-Fei'
'You, Yu-Meng'
'Xiong, Ren-Gen'

_publ_section_title
;
 Large Piezoelectric Effect in a Lead-Free Molecular Ferroelectric Thin
 Film.
;
_journal_issue 49
_journal_name_full 'Journal of the American Chemical Society'
_journal_page_first 18071
_journal_page_last 18077
_journal_paper_doi 10.1021/jacs.7b10449
_journal_volume 139
_journal_year 2017
_chemical_formula_sum 'C4 H11 Br4 Mn N'
_chemical_formula_weight 447.72
_space_group_crystal_system monoclinic
_space_group_IT_number 9
_space_group_name_Hall 'C -2yc'
_space_group_name_H-M_alt 'C 1 c 1'
_atom_sites_solution_hydrogens geom
_audit_creation_method SHELXL-2014/7
_cell_angle_alpha 90
_cell_angle_beta 95.66(3)
_cell_angle_gamma 90
_cell_formula_units_Z 4
_cell_length_a 9.914(10)
_cell_length_b 16.332(14)
_cell_length_c 6.869(3)
_cell_measurement_reflns_used 196
_cell_measurement_temperature 293(2)
_cell_measurement_theta_max 27.4855
_cell_measurement_theta_min 2.4132
_cell_volume 1106.8(15)
_computing_structure_refinement 'SHELXL-2014/7 (Sheldrick, 2014)'
_diffrn_ambient_temperature 293(2)
_diffrn_measured_fraction_theta_full 0.998
_diffrn_measured_fraction_theta_max 0.998
_diffrn_measurement_device_type 'Rigaku saturn 724'
_diffrn_radiation_type MoK\a
_diffrn_radiation_wavelength 0.71073
_diffrn_reflns_av_R_equivalents 0.0765
_diffrn_reflns_av_unetI/netI 0.1245
_diffrn_reflns_Laue_measured_fraction_full 0.998
_diffrn_reflns_Laue_measured_fraction_max 0.998
_diffrn_reflns_limit_h_max 12
_diffrn_reflns_limit_h_min -12
_diffrn_reflns_limit_k_max 21
_diffrn_reflns_limit_k_min -21
_diffrn_reflns_limit_l_max 8
_diffrn_reflns_limit_l_min -8
_diffrn_reflns_number 5985
_diffrn_reflns_point_group_measured_fraction_full 0.996
_diffrn_reflns_point_group_measured_fraction_max 0.991
_diffrn_reflns_theta_full 25.242
_diffrn_reflns_theta_max 27.468
_diffrn_reflns_theta_min 3.673
_exptl_absorpt_coefficient_mu 15.576
_exptl_absorpt_correction_T_max 1.0000
_exptl_absorpt_correction_T_min 0.4052
_exptl_absorpt_correction_type multi-scan
_exptl_crystal_colour PINK
_exptl_crystal_density_diffrn 2.687
_exptl_crystal_description BLOCK
_exptl_crystal_F_000 828
_exptl_crystal_size_max 0.22
_exptl_crystal_size_mid 0.17
_exptl_crystal_size_min 0.14
_refine_diff_density_max 0.814
_refine_diff_density_min -0.671
_refine_diff_density_rms 0.148
_refine_ls_abs_structure_details
;
 Classical Flack method preferred over Parsons because s.u. lower.
;
_refine_ls_abs_structure_Flack 0.09(4)
_refine_ls_extinction_coef 0.0023(3)
_refine_ls_extinction_expression Fc^*^=kFc[1+0.001xFc^2^\l^3^/sin(2\q)]^-1/4^
_refine_ls_extinction_method 'SHELXL-2014/7 (Sheldrick 2014'
_refine_ls_goodness_of_fit_ref 0.859
_refine_ls_hydrogen_treatment constr
_refine_ls_matrix_type full
_refine_ls_number_parameters 95
_refine_ls_number_reflns 2506
_refine_ls_number_restraints 2
_refine_ls_restrained_S_all 0.859
_refine_ls_R_factor_all 0.0733
_refine_ls_R_factor_gt 0.0520
_refine_ls_shift/su_max 0.001
_refine_ls_shift/su_mean 0.000
_refine_ls_structure_factor_coef Fsqd
_refine_ls_weighting_details 'w=1/[\s^2^(Fo^2^)+(0.0198P)^2^] where P=(Fo^2^+2Fc^2^)/3'
_refine_ls_weighting_scheme calc
_refine_ls_wR_factor_gt 0.0774
_refine_ls_wR_factor_ref 0.0843
_reflns_Friedel_coverage 0.978
_reflns_Friedel_fraction_full 0.993
_reflns_Friedel_fraction_max 0.983
_reflns_number_gt 1729
_reflns_number_total 2506
_reflns_threshold_expression 'I > 2\s(I)'
_cod_data_source_file ja7b10449_si_002.cif
_cod_data_source_block 1
_cod_depositor_comments
;
The following automatic conversions were performed:

data item '_exptl_absorpt_correction_type' value 'Multi-scan' was
changed to 'multi-scan' in accordance with the
/home/saulius/struct/COD-crude-data/automatic-downloads/DataCite-retrospective/ACS/depositions/lib/dictionaries/cif_core.dic
dictionary named 'cif_core.dic' version 2.4.2 last updated on
2011-04-26.

Automatic conversion script
Id: cif_fix_values 6909 2019-04-08 15:41:33Z antanas 
;
_cod_original_cell_volume 1106.7(15)
_cod_original_sg_symbol_H-M 'C c'
_cod_database_code 4131763
_shelx_shelxl_version_number 2014/7
_shelx_space_group_comment
;
The symmetry employed for this shelxl refinement is uniquely defined
by the following loop, which should always be used as a source of
symmetry information in preference to the above space-group names.
They are only intended as comments.
;

loop_
_space_group_symop_operation_xyz
'x, y, z'
'x, -y, z+1/2'
'x+1/2, y+1/2, z'
'x+1/2, -y+1/2, z+1/2'

loop_
_atom_site_label
_atom_site_type_symbol
_atom_site_fract_x
_atom_site_fract_y
_atom_site_fract_z
_atom_site_U_iso_or_equiv
_atom_site_adp_type
_atom_site_occupancy
_atom_site_site_symmetry_order
_atom_site_calc_flag
_atom_site_refinement_flags_posn
_atom_site_refinement_flags_adp
C1 C 0.9879(18) -0.5821(8) -0.125(2) 0.052(5) Uani 1 1 d . .
H1A H 1.0777 -0.5641 -0.1448 0.078 Uiso 1 1 calc R U
H1B H 0.9723 -0.5739 0.0094 0.078 Uiso 1 1 calc R U
H1C H 0.9228 -0.5513 -0.2078 0.078 Uiso 1 1 calc R U
C2 C 0.8586(14) -0.7070(9) -0.076(2) 0.045(4) Uani 1 1 d . .
H2A H 0.8754 -0.7007 0.0636 0.067 Uiso 1 1 calc R U
H2B H 0.8517 -0.7642 -0.1074 0.067 Uiso 1 1 calc R U
H2C H 0.7754 -0.6800 -0.1211 0.067 Uiso 1 1 calc R U
C3 C 0.9388(16) -0.6846(10) -0.387(2) 0.048(5) Uani 1 1 d . .
H3A H 0.8514 -0.6602 -0.4274 0.058 Uiso 1 1 calc R U
H3B H 0.9317 -0.7431 -0.4100 0.058 Uiso 1 1 calc R U
C4 C 1.1015(15) -0.7135(10) -0.104(2) 0.045(5) Uani 1 1 d . .
H4A H 1.1768 -0.6876 -0.1571 0.067 Uiso 1 1 calc R U
H4B H 1.0952 -0.7694 -0.1472 0.067 Uiso 1 1 calc R U
H4C H 1.1147 -0.7118 0.0360 0.067 Uiso 1 1 calc R U
N1 N 0.9741(12) -0.6695(6) -0.1735(14) 0.030(3) Uani 1 1 d . .
Br4 Br 1.0736(2) -0.63911(10) -0.5385(3) 0.0509(5) Uani 1 1 d . .
Br1 Br -0.17873(14) -0.06564(11) 0.22092(16) 0.0389(5) Uani 1 1 d . .
Br2 Br 0.18962(14) -0.06420(10) 0.27866(16) 0.0339(5) Uani 1 1 d . .
Br3 Br -0.00078(18) 0.12811(7) 0.2557(2) 0.0359(4) Uani 1 1 d . .
Mn4 Mn 0.0023(3) 0.00085(16) -0.0002(4) 0.0282(5) Uani 1 1 d . .

loop_
_atom_site_aniso_label
_atom_site_aniso_U_11
_atom_site_aniso_U_22
_atom_site_aniso_U_33
_atom_site_aniso_U_23
_atom_site_aniso_U_13
_atom_site_aniso_U_12
C1 0.081(13) 0.029(9) 0.049(10) 0.001(8) 0.022(10) 0.017(9)
C2 0.031(9) 0.063(11) 0.043(9) -0.001(8) 0.018(8) -0.002(8)
C3 0.045(11) 0.070(13) 0.028(9) 0.008(8) -0.003(8) -0.035(10)
C4 0.032(9) 0.057(11) 0.045(10) 0.019(8) -0.003(8) 0.014(8)
N1 0.038(7) 0.027(7) 0.024(6) 0.002(5) -0.003(6) 0.006(6)
Br4 0.0551(11) 0.0597(11) 0.0404(9) 0.0066(9) 0.0175(8) -0.0048(10)
Br1 0.0368(11) 0.0532(12) 0.0271(9) 0.0010(8) 0.0053(8) -0.0173(9)
Br2 0.0335(10) 0.0394(11) 0.0290(9) 0.0013(8) 0.0040(8) 0.0074(8)
Br3 0.0541(9) 0.0261(7) 0.0275(7) 0.0035(9) 0.0032(6) 0.0012(11)
Mn4 0.0342(11) 0.0311(11) 0.0197(9) -0.0001(8) 0.0039(8) -0.0013(8)

loop_
_atom_type_symbol
_atom_type_description
_atom_type_scat_dispersion_real
_atom_type_scat_dispersion_imag
_atom_type_scat_source
C C 0.0033 0.0016 'International Tables Vol C Tables 4.2.6.8 and 6.1.1.4'
H H 0.0000 0.0000 'International Tables Vol C Tables 4.2.6.8 and 6.1.1.4'
N N 0.0061 0.0033 'International Tables Vol C Tables 4.2.6.8 and 6.1.1.4'
Mn Mn 0.3368 0.7283 'International Tables Vol C Tables 4.2.6.8 and 6.1.1.4'
Br Br -0.2901 2.4595 'International Tables Vol C Tables 4.2.6.8 and 6.1.1.4'

loop_
_geom_angle_atom_site_label_1
_geom_angle_atom_site_label_2
_geom_angle_atom_site_label_3
_geom_angle
_geom_angle_site_symmetry_1
_geom_angle_site_symmetry_3
N1 C3 Br4 111.1(9) . .
C1 N1 C3 113.0(10) . .
C1 N1 C4 109.8(12) . .
C3 N1 C4 110.0(11) . .
C1 N1 C2 110.5(11) . .
C3 N1 C2 104.7(10) . .
C4 N1 C2 108.5(10) . .
Mn4 Br1 Mn4 78.99(9) . 2
Mn4 Br2 Mn4 77.90(9) 2 .
Mn4 Br3 Mn4 78.74(6) 2 .
Br1 Mn4 Br3 93.93(10) . 2_554
Br1 Mn4 Br1 97.14(12) . 2_554
Br3 Mn4 Br1 84.20(10) 2_554 2_554
Br1 Mn4 Br2 178.38(13) . 2_554
Br3 Mn4 Br2 85.19(9) 2_554 2_554
Br1 Mn4 Br2 84.13(10) 2_554 2_554
Br1 Mn4 Br3 83.86(9) . .
Br3 Mn4 Br3 177.78(12) 2_554 .
Br1 Mn4 Br3 96.28(11) 2_554 .
Br2 Mn4 Br3 97.01(10) 2_554 .
Br1 Mn4 Br2 83.86(10) . .
Br3 Mn4 Br2 95.58(11) 2_554 .
Br1 Mn4 Br2 178.99(12) 2_554 .
Br2 Mn4 Br2 94.87(12) 2_554 .
Br3 Mn4 Br2 83.98(10) . .

loop_
_geom_bond_atom_site_label_1
_geom_bond_atom_site_label_2
_geom_bond_distance
_geom_bond_site_symmetry_2
C1 N1 1.468(16) .
C2 N1 1.513(16) .
C3 N1 1.491(16) .
C3 Br4 1.925(14) .
C4 N1 1.490(16) .
Br1 Mn4 2.692(3) .
Br1 Mn4 2.708(3) 2
Br2 Mn4 2.717(3) 2
Br2 Mn4 2.746(3) .
Br3 Mn4 2.690(3) 2
Br3 Mn4 2.724(3) .
Mn4 Br3 2.690(3) 2_554
Mn4 Br1 2.708(3) 2_554
Mn4 Br2 2.717(3) 2_554
